data_7028688
loop_
_publ_author_name
'Moxey, Graeme J.'
'Ortu, Fabrizio'
'Goldney Sidley, Leon'
'Strandberg, Helen N.'
'Blake, Alexander J.'
'Lewis, William'
'Kays, Deborah L.'

_publ_section_title
;
 Synthesis and characterisation of magnesium complexes containing
 sterically demanding N,N'-bis(aryl)amidinate ligands.
;
_journal_issue 12
_journal_name_full 'Dalton transactions (Cambridge, England : 2003)'
_journal_page_first 4838
_journal_page_last 4846
_journal_paper_doi 10.1039/c3dt53234h
_journal_volume 43
_journal_year 2014
_chemical_formula_moiety 'C54 H62 Mg N4 O, C4 H8 O'
_chemical_formula_sum 'C58 H70 Mg N4 O2'
_chemical_formula_weight 879.49
_chemical_name_systematic
; 
 ? 
;
_space_group_IT_number 14
_symmetry_cell_setting monoclinic
_symmetry_space_group_name_Hall '-P 2ybc'
_symmetry_space_group_name_H-M 'P 1 21/c 1'
_atom_sites_solution_hydrogens geom
_atom_sites_solution_primary direct
_atom_sites_solution_secondary difmap
_audit_creation_method 'enCIFer editing of SHELXL-97 created file'
_cell_angle_alpha 90.00
_cell_angle_beta 112.1894(16)
_cell_angle_gamma 90.00
_cell_formula_units_Z 4
_cell_length_a 12.57310(17)
_cell_length_b 29.1302(4)
_cell_length_c 15.8661(2)
_cell_measurement_reflns_used 15542
_cell_measurement_temperature 90(2)
_cell_measurement_theta_max 74.30
_cell_measurement_theta_min 3.37
_cell_volume 5380.70(14)
_computing_cell_refinement
;
CrysAlisPro, Oxford Diffraction Ltd.,
Version 1.171.33.52 (release 06-11-2009 CrysAlis171 .NET)
(compiled Nov  6 2009,16:24:50)
;
_computing_data_collection
;
CrysAlisPro, Oxford Diffraction Ltd.,
Version 1.171.33.52 (release 06-11-2009 CrysAlis171 .NET)
(compiled Nov  6 2009,16:24:50)
;
_computing_data_reduction
;
CrysAlisPro, Oxford Diffraction Ltd.,
Version 1.171.33.52 (release 06-11-2009 CrysAlis171 .NET)
(compiled Nov  6 2009,16:24:50)
;
_computing_molecular_graphics Olex2
_computing_publication_material 'enCIFer(Allen et al.,2004);PLATON(Spek,2003)'
_computing_structure_refinement 'SHELXL97 (Sheldrick, 2008)'
_computing_structure_solution 'SHELXS97 (Sheldrick, 2008)'
_diffrn_ambient_temperature 90(2)
_diffrn_detector_area_resol_mean 10.3613
_diffrn_measured_fraction_theta_full 1.000
_diffrn_measured_fraction_theta_max 0.971
_diffrn_measurement_device_type 'SuperNova, Single source at offset), Atlas'
_diffrn_measurement_method '\w scans'
_diffrn_radiation_monochromator mirror
_diffrn_radiation_source 'SuperNova (Cu) X-ray Source'
_diffrn_radiation_type CuK\a
_diffrn_radiation_wavelength 1.54184
_diffrn_reflns_av_R_equivalents 0.0204
_diffrn_reflns_av_sigmaI/netI 0.0205
_diffrn_reflns_limit_h_max 15
_diffrn_reflns_limit_h_min -15
_diffrn_reflns_limit_k_max 32
_diffrn_reflns_limit_k_min -35
_diffrn_reflns_limit_l_max 15
_diffrn_reflns_limit_l_min -19
_diffrn_reflns_number 24049
_diffrn_reflns_theta_full 67.50
_diffrn_reflns_theta_max 74.61
_diffrn_reflns_theta_min 3.37
_diffrn_standards_decay_% 0
_diffrn_standards_number 0
_exptl_absorpt_coefficient_mu 0.607
_exptl_absorpt_correction_T_max 0.882
_exptl_absorpt_correction_T_min 0.780
_exptl_absorpt_correction_type analytical
_exptl_absorpt_process_details
;
CrysAlisPro, Oxford Diffraction Ltd., 
Version 1.171.33.55 (release 05-01-2010 CrysAlis171 .NET) 
(compiled Jan  5 2010,16:28:46) 
Analytical numeric absorption correction using a multifaceted crystal 
model based on expressions derived by R.C. Clark & J.S. Reid. 
(Clark, R. C. & Reid, J. S. (1995). Acta Cryst. A51, 887-897) 
;
_exptl_crystal_colour colourless
_exptl_crystal_density_diffrn 1.086
_exptl_crystal_density_method 'not measured'
_exptl_crystal_description block
_exptl_crystal_F_000 1896
_exptl_crystal_size_max 0.6823
_exptl_crystal_size_mid 0.3240
_exptl_crystal_size_min 0.2491
_platon_squeeze_details
;
;
_refine_diff_density_max 0.223
_refine_diff_density_min -0.323
_refine_diff_density_rms 0.040
_refine_ls_extinction_method none
_refine_ls_goodness_of_fit_ref 1.082
_refine_ls_hydrogen_treatment constr
_refine_ls_matrix_type full
_refine_ls_number_parameters 553
_refine_ls_number_reflns 10711
_refine_ls_number_restraints 0
_refine_ls_restrained_S_all 1.082
_refine_ls_R_factor_all 0.0478
_refine_ls_R_factor_gt 0.0403
_refine_ls_shift/su_max 0.001
_refine_ls_shift/su_mean 0.000
_refine_ls_structure_factor_coef Fsqd
_refine_ls_weighting_details 'calc w=1/[\s^2^(Fo^2^)+(0.0626P)^2^+0.9766P] where P=(Fo^2^+2Fc^2^)/3'
_refine_ls_weighting_scheme calc
_refine_ls_wR_factor_gt 0.1103
_refine_ls_wR_factor_ref 0.1148
_reflns_number_gt 8895
_reflns_number_total 10711
_reflns_threshold_expression I>2\s(I)
_cod_data_source_file c3dt53234h.txt
_cod_data_source_block 3
_cod_depositor_comments
;
The following automatic conversions were performed:

'_symmetry_cell_setting' value 'MONOCLINIC' changed to 'monoclinic'
according to
/usr/data/users/saulius/automatic-downloads/current/RSC/lib/dictionaries/cif_core.dic
dictionary named 'cif_core.dic' version 2.4.2 from 2011-04-26.

Automatic conversion script
Id: cif_fix_values 2281 2013-09-26 08:29:07Z andrius 
;
_cod_original_cell_volume 5380.72(12)
_cod_original_sg_symbol_H-M 'P 21/c'
_cod_database_code 7028688

loop_
_symmetry_equiv_pos_as_xyz
'x, y, z'
'-x, y+1/2, -z+1/2'
'-x, -y, -z'
'x, -y-1/2, z-1/2'

loop_
_atom_site_label
_atom_site_type_symbol
_atom_site_fract_x
_atom_site_fract_y
_atom_site_fract_z
_atom_site_U_iso_or_equiv
_atom_site_adp_type
_atom_site_occupancy
_atom_site_symmetry_multiplicity
_atom_site_calc_flag
_atom_site_refinement_flags
_atom_site_disorder_assembly
_atom_site_disorder_group
Mg1 Mg 0.83609(3) 0.842589(13) 0.32016(3) 0.02042(10) Uani 1 1 d . . .
N1 N 0.88463(8) 0.77437(3) 0.36104(7) 0.0215(2) Uani 1 1 d . . .
N2 N 0.99182(8) 0.83427(3) 0.43443(7) 0.0213(2) Uani 1 1 d . . .
C1 C 0.97648(10) 0.78888(4) 0.43071(8) 0.0204(2) Uani 1 1 d . . .
C2 C 1.05637(10) 0.75796(4) 0.50231(8) 0.0219(2) Uani 1 1 d . . .
C3 C 1.07823(10) 0.76724(4) 0.59334(8) 0.0247(2) Uani 1 1 d . . .
H3A H 1.0407 0.7923 0.6087 0.030 Uiso 1 1 calc R . .
C4 C 1.15422(11) 0.74029(5) 0.66200(9) 0.0291(3) Uani 1 1 d . . .
H4A H 1.1666 0.7464 0.7238 0.035 Uiso 1 1 calc R . .
C5 C 1.21165(11) 0.70465(5) 0.64033(10) 0.0326(3) Uani 1 1 d . . .
H5A H 1.2653 0.6868 0.6873 0.039 Uiso 1 1 calc R . .
C6 C 1.19086(12) 0.69500(5) 0.54987(10) 0.0352(3) Uani 1 1 d . . .
H6A H 1.2306 0.6705 0.5349 0.042 Uiso 1 1 calc R . .
C7 C 1.11202(11) 0.72103(4) 0.48098(9) 0.0290(3) Uani 1 1 d . . .
H7A H 1.0960 0.7136 0.4191 0.035 Uiso 1 1 calc R . .
C8 C 0.84419(10) 0.72856(4) 0.35699(8) 0.0220(2) Uani 1 1 d . . .
C9 C 0.85466(12) 0.69851(4) 0.29201(9) 0.0303(3) Uani 1 1 d . . .
C10 C 0.81113(13) 0.65406(5) 0.28552(10) 0.0343(3) Uani 1 1 d . . .
H10A H 0.8187 0.6337 0.2414 0.041 Uiso 1 1 calc R . .
C11 C 0.75695(11) 0.63894(5) 0.34211(9) 0.0317(3) Uani 1 1 d . . .
C12 C 0.74319(11) 0.66987(5) 0.40338(9) 0.0292(3) Uani 1 1 d . . .
H12A H 0.7039 0.6603 0.4411 0.035 Uiso 1 1 calc R . .
C13 C 0.78493(10) 0.71454(4) 0.41167(8) 0.0244(2) Uani 1 1 d . . .
C14 C 0.91022(18) 0.71425(5) 0.22794(12) 0.0482(4) Uani 1 1 d . . .
H14A H 0.9364 0.7460 0.2422 0.072 Uiso 0.25 1 calc PR A 1
H14B H 0.8543 0.7125 0.1651 0.072 Uiso 0.25 1 calc PR A 1
H14C H 0.9760 0.6945 0.2348 0.072 Uiso 0.25 1 calc PR A 1
H14D H 0.9081 0.6893 0.1859 0.072 Uiso 0.75 1 d PR A 2
H14E H 0.9902 0.7228 0.2630 0.072 Uiso 0.75 1 d PR A 2
H14F H 0.8685 0.7409 0.1933 0.072 Uiso 0.75 1 d PR A 2
C15 C 0.71335(15) 0.59030(5) 0.33682(11) 0.0434(4) Uani 1 1 d . . .
H15A H 0.6372 0.5905 0.3403 0.065 Uiso 1 1 calc R . .
H15B H 0.7664 0.5724 0.3876 0.065 Uiso 1 1 calc R . .
H15C H 0.7082 0.5764 0.2791 0.065 Uiso 1 1 calc R . .
C16 C 0.76228(12) 0.74783(5) 0.47541(10) 0.0339(3) Uani 1 1 d . . .
H16A H 0.7081 0.7342 0.4993 0.051 Uiso 1 1 calc R . .
H16B H 0.7294 0.7761 0.4425 0.051 Uiso 1 1 calc R . .
H16C H 0.8345 0.7549 0.5260 0.051 Uiso 1 1 calc R . .
C17 C 1.09772(10) 0.85406(4) 0.49137(8) 0.0226(2) Uani 1 1 d . . .
C18 C 1.10176(11) 0.88199(4) 0.56444(9) 0.0273(3) Uani 1 1 d . . .
C19 C 1.20618(13) 0.90162(5) 0.61895(10) 0.0373(3) Uani 1 1 d . . .
H19A H 1.2091 0.9203 0.6688 0.045 Uiso 1 1 calc R . .
C20 C 1.30626(13) 0.89479(6) 0.60282(12) 0.0444(4) Uani 1 1 d . . .
C21 C 1.29986(12) 0.86805(5) 0.52921(11) 0.0371(3) Uani 1 1 d . . .
H21A H 1.3674 0.8634 0.5169 0.044 Uiso 1 1 calc R . .
C22 C 1.19771(11) 0.84768(4) 0.47246(9) 0.0270(3) Uani 1 1 d . . .
C23 C 0.99621(12) 0.88993(5) 0.58574(9) 0.0318(3) Uani 1 1 d . . .
H23A H 0.9279 0.8803 0.5338 0.048 Uiso 0.50 1 calc PR B 1
H23B H 0.9901 0.9226 0.5978 0.048 Uiso 0.50 1 calc PR B 1
H23C H 1.0019 0.8720 0.6395 0.048 Uiso 0.50 1 calc PR B 1
H23D H 1.0187 0.9030 0.6470 0.048 Uiso 0.50 1 d PR B 2
H23E H 0.9565 0.8607 0.5829 0.048 Uiso 0.50 1 d PR B 2
H23F H 0.9448 0.9113 0.5412 0.048 Uiso 0.50 1 d PR B 2
C24 C 1.41726(16) 0.91744(8) 0.66199(17) 0.0721(7) Uani 1 1 d . . .
H24A H 1.4004 0.9463 0.6862 0.108 Uiso 0.25 1 calc PR C 1
H24B H 1.4637 0.9238 0.6257 0.108 Uiso 0.25 1 calc PR C 1
H24C H 1.4598 0.8969 0.7125 0.108 Uiso 0.25 1 calc PR C 1
H24D H 1.4822 0.8984 0.6633 0.108 Uiso 0.75 1 d PR C 2
H24E H 1.4190 0.9209 0.7239 0.108 Uiso 0.75 1 d PR C 2
H24F H 1.4228 0.9477 0.6371 0.108 Uiso 0.75 1 d PR C 2
C25 C 1.19647(11) 0.81940(5) 0.39245(9) 0.0316(3) Uani 1 1 d . . .
H25A H 1.2547 0.8311 0.3708 0.047 Uiso 1 1 calc R . .
H25B H 1.1205 0.8214 0.3434 0.047 Uiso 1 1 calc R . .
H25C H 1.2134 0.7873 0.4112 0.047 Uiso 1 1 calc R . .
N3 N 0.66370(8) 0.84692(3) 0.22446(7) 0.0247(2) Uani 1 1 d . . .
N4 N 0.73299(8) 0.89329(4) 0.34597(7) 0.0248(2) Uani 1 1 d . . .
C26 C 0.64505(10) 0.88272(4) 0.26914(8) 0.0237(2) Uani 1 1 d . . .
C27 C 0.53580(10) 0.90982(4) 0.23465(9) 0.0262(3) Uani 1 1 d . . .
C28 C 0.53837(11) 0.95746(5) 0.23613(10) 0.0350(3) Uani 1 1 d . . .
H28A H 0.6099 0.9730 0.2608 0.042 Uiso 1 1 calc R . .
C29 C 0.43702(12) 0.98247(5) 0.20171(11) 0.0427(4) Uani 1 1 d . . .
H29A H 0.4396 1.0151 0.2021 0.051 Uiso 1 1 calc R . .
C30 C 0.33240(12) 0.96016(5) 0.16692(10) 0.0383(3) Uani 1 1 d . . .
H30A H 0.2632 0.9774 0.1442 0.046 Uiso 1 1 calc R . .
C31 C 0.32872(11) 0.91297(5) 0.16529(9) 0.0316(3) Uani 1 1 d . . .
H31A H 0.2568 0.8976 0.1413 0.038 Uiso 1 1 calc R . .
C32 C 0.42976(10) 0.88765(5) 0.19852(9) 0.0285(3) Uani 1 1 d . . .
H32A H 0.4266 0.8551 0.1966 0.034 Uiso 1 1 calc R . .
C33 C 0.59105(10) 0.83518(4) 0.13440(9) 0.0255(3) Uani 1 1 d . . .
C34 C 0.57612(10) 0.86410(5) 0.06027(9) 0.0296(3) Uani 1 1 d . . .
C35 C 0.50691(11) 0.84921(6) -0.02700(10) 0.0366(3) Uani 1 1 d . . .
H35A H 0.4953 0.8691 -0.0772 0.044 Uiso 1 1 calc R . .
C36 C 0.45451(12) 0.80635(6) -0.04291(11) 0.0419(4) Uani 1 1 d . . .
C37 C 0.47178(12) 0.77805(5) 0.03109(11) 0.0394(3) Uani 1 1 d . . .
H37A H 0.4367 0.7486 0.0213 0.047 Uiso 1 1 calc R . .
C38 C 0.53899(11) 0.79138(5) 0.11961(10) 0.0316(3) Uani 1 1 d . . .
C39 C 0.63336(12) 0.91030(5) 0.07159(10) 0.0349(3) Uani 1 1 d . . .
H39A H 0.6521 0.9169 0.0182 0.052 Uiso 1 1 calc R . .
H39B H 0.7040 0.9101 0.1263 0.052 Uiso 1 1 calc R . .
H39C H 0.5813 0.9339 0.0776 0.052 Uiso 1 1 calc R . .
C40 C 0.38171(18) 0.79095(8) -0.13869(13) 0.0652(6) Uani 1 1 d . . .
H40A H 0.3819 0.8148 -0.1821 0.098 Uiso 0.50 1 calc PR D 1
H40B H 0.3028 0.7855 -0.1433 0.098 Uiso 0.50 1 calc PR D 1
H40C H 0.4134 0.7625 -0.1526 0.098 Uiso 0.50 1 calc PR D 1
H40D H 0.3502 0.7604 -0.1366 0.098 Uiso 0.50 1 d PR D 2
H40E H 0.4293 0.7897 -0.1754 0.098 Uiso 0.50 1 d PR D 2
H40F H 0.3187 0.8128 -0.1661 0.098 Uiso 0.50 1 d PR D 2
C41 C 0.55298(13) 0.76019(5) 0.19813(11) 0.0417(3) Uani 1 1 d . . .
H41A H 0.5026 0.7335 0.1765 0.063 Uiso 1 1 calc R . .
H41B H 0.5324 0.7767 0.2436 0.063 Uiso 1 1 calc R . .
H41C H 0.6330 0.7500 0.2257 0.063 Uiso 1 1 calc R . .
C42 C 0.72110(10) 0.92392(4) 0.41137(9) 0.0269(3) Uani 1 1 d . . .
C43 C 0.64754(12) 0.91472(5) 0.45752(10) 0.0338(3) Uani 1 1 d . . .
C44 C 0.64062(13) 0.94646(6) 0.52088(10) 0.0412(3) Uani 1 1 d . . .
H44A H 0.5897 0.9404 0.5511 0.049 Uiso 1 1 calc R . .
C45 C 0.70498(13) 0.98647(6) 0.54174(10) 0.0420(4) Uani 1 1 d . . .
C46 C 0.78087(12) 0.99408(5) 0.49812(10) 0.0364(3) Uani 1 1 d . . .
H46A H 0.8274 1.0209 0.5125 0.044 Uiso 1 1 calc R . .
C47 C 0.79028(11) 0.96346(5) 0.43398(9) 0.0293(3) Uani 1 1 d . . .
C48 C 0.57709(14) 0.87128(6) 0.44092(12) 0.0431(4) Uani 1 1 d . . .
H48A H 0.5689 0.8618 0.4974 0.065 Uiso 1 1 calc R . .
H48B H 0.6157 0.8469 0.4207 0.065 Uiso 1 1 calc R . .
H48C H 0.5010 0.8769 0.3939 0.065 Uiso 1 1 calc R . .
C49 C 0.69373(18) 1.02088(8) 0.60945(14) 0.0609(5) Uani 1 1 d . . .
H49A H 0.7429 1.0474 0.6127 0.091 Uiso 0.50 1 calc PR E 1
H49B H 0.7173 1.0065 0.6696 0.091 Uiso 0.50 1 calc PR E 1
H49C H 0.6136 1.0309 0.5899 0.091 Uiso 0.50 1 calc PR E 1
H49D H 0.6397 1.0092 0.6355 0.091 Uiso 0.50 1 d PR E 2
H49E H 0.6653 1.0501 0.5785 0.091 Uiso 0.50 1 d PR E 2
H49F H 0.7690 1.0257 0.6582 0.091 Uiso 0.50 1 d PR E 2
C50 C 0.87403(12) 0.97258(5) 0.38887(10) 0.0340(3) Uani 1 1 d . . .
H50A H 0.9119 1.0022 0.4097 0.051 Uiso 1 1 calc R . .
H50B H 0.8329 0.9734 0.3227 0.051 Uiso 1 1 calc R . .
H50C H 0.9319 0.9481 0.4048 0.051 Uiso 1 1 calc R . .
O1 O 0.91072(7) 0.86540(3) 0.23270(6) 0.02640(19) Uani 1 1 d . . .
C51 C 0.98845(11) 0.90422(4) 0.24957(10) 0.0307(3) Uani 1 1 d . . .
H51A H 1.0458 0.9036 0.3128 0.037 Uiso 1 1 calc R . .
H51B H 0.9456 0.9335 0.2396 0.037 Uiso 1 1 calc R . .
C52 C 1.04625(12) 0.89878(5) 0.18193(10) 0.0350(3) Uani 1 1 d . . .
H52A H 1.1151 0.8790 0.2066 0.042 Uiso 1 1 calc R . .
H52B H 1.0687 0.9289 0.1649 0.042 Uiso 1 1 calc R . .
C53 C 0.95288(13) 0.87619(5) 0.10123(10) 0.0372(3) Uani 1 1 d . . .
H53A H 0.8960 0.8990 0.0642 0.045 Uiso 1 1 calc R . .
H53B H 0.9858 0.8598 0.0620 0.045 Uiso 1 1 calc R . .
C54 C 0.89997(12) 0.84305(5) 0.14791(9) 0.0313(3) Uani 1 1 d . . .
H54A H 0.8182 0.8374 0.1097 0.038 Uiso 1 1 calc R . .
H54B H 0.9415 0.8134 0.1600 0.038 Uiso 1 1 calc R . .

loop_
_atom_site_aniso_label
_atom_site_aniso_U_11
_atom_site_aniso_U_22
_atom_site_aniso_U_33
_atom_site_aniso_U_23
_atom_site_aniso_U_13
_atom_site_aniso_U_12
Mg1 0.01710(18) 0.01829(19) 0.0262(2) -0.00013(14) 0.00852(15) 0.00022(14)
N1 0.0231(5) 0.0183(5) 0.0225(5) -0.0001(4) 0.0078(4) -0.0014(4)
N2 0.0199(5) 0.0183(5) 0.0249(5) -0.0007(4) 0.0074(4) -0.0008(4)
C1 0.0208(5) 0.0208(5) 0.0222(5) -0.0006(4) 0.0112(4) 0.0005(4)
C2 0.0187(5) 0.0199(5) 0.0274(6) 0.0018(4) 0.0091(4) -0.0014(4)
C3 0.0220(5) 0.0233(6) 0.0281(6) 0.0001(5) 0.0088(5) -0.0012(5)
C4 0.0260(6) 0.0315(7) 0.0269(6) 0.0029(5) 0.0066(5) -0.0037(5)
C5 0.0235(6) 0.0337(7) 0.0374(7) 0.0101(6) 0.0079(5) 0.0038(5)
C6 0.0337(7) 0.0294(7) 0.0467(8) 0.0069(6) 0.0200(6) 0.0106(5)
C7 0.0317(6) 0.0266(6) 0.0320(6) 0.0023(5) 0.0158(5) 0.0047(5)
C8 0.0215(5) 0.0189(5) 0.0234(5) 0.0010(4) 0.0061(4) -0.0011(4)
C9 0.0412(7) 0.0231(6) 0.0293(6) -0.0009(5) 0.0164(6) -0.0032(5)
C10 0.0473(8) 0.0224(6) 0.0324(7) -0.0055(5) 0.0140(6) -0.0047(6)
C11 0.0308(7) 0.0248(6) 0.0320(7) 0.0023(5) 0.0035(5) -0.0073(5)
C12 0.0248(6) 0.0325(7) 0.0285(6) 0.0036(5) 0.0080(5) -0.0077(5)
C13 0.0197(5) 0.0263(6) 0.0247(6) 0.0020(5) 0.0055(4) -0.0009(4)
C14 0.0838(12) 0.0319(7) 0.0478(9) -0.0100(7) 0.0464(9) -0.0121(8)
C15 0.0484(9) 0.0299(7) 0.0441(8) 0.0010(6) 0.0085(7) -0.0155(6)
C16 0.0325(7) 0.0381(7) 0.0374(7) -0.0029(6) 0.0203(6) -0.0039(6)
C17 0.0218(5) 0.0184(5) 0.0258(6) 0.0011(4) 0.0069(5) -0.0017(4)
C18 0.0281(6) 0.0236(6) 0.0291(6) -0.0014(5) 0.0097(5) -0.0009(5)
C19 0.0354(7) 0.0334(7) 0.0381(7) -0.0136(6) 0.0083(6) -0.0039(6)
C20 0.0277(7) 0.0438(8) 0.0536(9) -0.0137(7) 0.0062(6) -0.0086(6)
C21 0.0218(6) 0.0394(8) 0.0493(8) -0.0058(6) 0.0127(6) -0.0055(5)
C22 0.0238(6) 0.0248(6) 0.0324(6) 0.0007(5) 0.0106(5) -0.0019(5)
C23 0.0338(7) 0.0302(7) 0.0327(7) -0.0048(5) 0.0141(5) 0.0019(5)
C24 0.0344(9) 0.0839(15) 0.0854(15) -0.0420(13) 0.0086(9) -0.0210(9)
C25 0.0264(6) 0.0348(7) 0.0374(7) -0.0009(6) 0.0164(5) 0.0014(5)
N3 0.0176(5) 0.0220(5) 0.0328(5) -0.0050(4) 0.0073(4) 0.0003(4)
N4 0.0187(5) 0.0245(5) 0.0300(5) -0.0052(4) 0.0079(4) 0.0006(4)
C26 0.0187(5) 0.0210(6) 0.0319(6) -0.0030(5) 0.0101(5) -0.0017(4)
C27 0.0194(6) 0.0274(6) 0.0307(6) -0.0067(5) 0.0083(5) 0.0018(5)
C28 0.0215(6) 0.0291(7) 0.0443(8) -0.0125(6) 0.0009(5) 0.0028(5)
C29 0.0283(7) 0.0301(7) 0.0548(9) -0.0165(7) -0.0013(6) 0.0078(6)
C30 0.0227(6) 0.0413(8) 0.0428(8) -0.0141(6) 0.0031(6) 0.0117(6)
C31 0.0182(6) 0.0393(7) 0.0363(7) -0.0103(6) 0.0094(5) 0.0005(5)
C32 0.0213(6) 0.0293(6) 0.0372(7) -0.0060(5) 0.0138(5) -0.0001(5)
C33 0.0162(5) 0.0256(6) 0.0336(6) -0.0081(5) 0.0083(5) 0.0020(4)
C34 0.0198(6) 0.0338(7) 0.0356(7) -0.0065(5) 0.0110(5) 0.0032(5)
C35 0.0252(6) 0.0504(9) 0.0329(7) -0.0048(6) 0.0097(5) 0.0028(6)
C36 0.0265(7) 0.0560(10) 0.0397(8) -0.0185(7) 0.0084(6) -0.0040(6)
C37 0.0265(7) 0.0384(8) 0.0494(9) -0.0180(7) 0.0101(6) -0.0066(6)
C38 0.0213(6) 0.0291(7) 0.0425(7) -0.0100(6) 0.0100(5) -0.0008(5)
C39 0.0313(7) 0.0349(7) 0.0389(7) 0.0011(6) 0.0137(6) 0.0010(6)
C40 0.0545(11) 0.0858(15) 0.0460(10) -0.0262(10) 0.0086(8) -0.0185(10)
C41 0.0349(7) 0.0285(7) 0.0545(9) -0.0045(6) 0.0086(7) -0.0082(6)
C42 0.0197(5) 0.0291(6) 0.0301(6) -0.0046(5) 0.0072(5) 0.0041(5)
C43 0.0280(6) 0.0389(8) 0.0355(7) -0.0029(6) 0.0131(5) 0.0029(6)
C44 0.0352(7) 0.0547(9) 0.0390(8) -0.0063(7) 0.0199(6) 0.0050(7)
C45 0.0385(8) 0.0510(9) 0.0366(8) -0.0146(7) 0.0142(6) 0.0056(7)
C46 0.0312(7) 0.0373(7) 0.0367(7) -0.0137(6) 0.0083(6) -0.0003(6)
C47 0.0224(6) 0.0318(7) 0.0310(6) -0.0074(5) 0.0069(5) 0.0018(5)
C48 0.0411(8) 0.0454(9) 0.0520(9) -0.0028(7) 0.0279(7) -0.0047(7)
C49 0.0626(11) 0.0712(13) 0.0548(10) -0.0284(10) 0.0288(9) 0.0028(10)
C50 0.0288(6) 0.0329(7) 0.0413(7) -0.0116(6) 0.0143(6) -0.0060(5)
O1 0.0251(4) 0.0278(4) 0.0287(4) -0.0009(3) 0.0129(3) -0.0050(3)
C51 0.0296(6) 0.0259(6) 0.0421(7) -0.0016(5) 0.0196(6) -0.0052(5)
C52 0.0323(7) 0.0353(7) 0.0450(8) 0.0041(6) 0.0233(6) -0.0012(6)
C53 0.0371(7) 0.0449(8) 0.0366(7) 0.0032(6) 0.0219(6) 0.0023(6)
C54 0.0307(6) 0.0335(7) 0.0327(7) -0.0046(5) 0.0154(5) -0.0007(5)

loop_
_atom_type_symbol
_atom_type_description
_atom_type_scat_dispersion_real
_atom_type_scat_dispersion_imag
_atom_type_scat_source
C C 0.0181 0.0091 'International Tables Vol C Tables 4.2.6.8 and 6.1.1.4'
H H 0.0000 0.0000 'International Tables Vol C Tables 4.2.6.8 and 6.1.1.4'
N N 0.0311 0.0180 'International Tables Vol C Tables 4.2.6.8 and 6.1.1.4'
O O 0.0492 0.0322 'International Tables Vol C Tables 4.2.6.8 and 6.1.1.4'
Mg Mg 0.1719 0.1771 'International Tables Vol C Tables 4.2.6.8 and 6.1.1.4'

loop_
_geom_angle_atom_site_label_1
_geom_angle_atom_site_label_2
_geom_angle_atom_site_label_3
_geom_angle
O1 Mg1 N4 112.09(4)
O1 Mg1 N1 111.06(4)
N4 Mg1 N1 136.85(4)
O1 Mg1 N2 96.00(4)
N4 Mg1 N2 110.57(4)
N1 Mg1 N2 64.07(4)
O1 Mg1 N3 95.78(4)
N4 Mg1 N3 63.98(4)
N1 Mg1 N3 111.95(4)
N2 Mg1 N3 168.20(4)
O1 Mg1 C1 107.05(4)
N4 Mg1 C1 128.57(4)
N1 Mg1 C1 32.00(4)
N2 Mg1 C1 32.10(4)
N3 Mg1 C1 142.47(4)
O1 Mg1 C26 104.86(4)
N4 Mg1 C26 32.09(4)
N1 Mg1 C26 131.89(4)
N2 Mg1 C26 142.14(4)
N3 Mg1 C26 31.95(4)
C1 Mg1 C26 148.08(4)
C1 N1 C8 121.31(10)
C1 N1 Mg1 90.89(7)
C8 N1 Mg1 144.53(8)
C1 N2 C17 121.07(10)
C1 N2 Mg1 90.24(7)
C17 N2 Mg1 147.07(8)
N1 C1 N2 114.67(10)
N1 C1 C2 124.15(10)
N2 C1 C2 121.16(10)
N1 C1 Mg1 57.11(6)
N2 C1 Mg1 57.66(6)
C2 C1 Mg1 175.36(8)
C3 C2 C7 118.82(11)
C3 C2 C1 118.88(10)
C7 C2 C1 122.28(11)
C4 C3 C2 120.80(12)
C4 C3 H3A 119.6
C2 C3 H3A 119.6
C5 C4 C3 119.96(12)
C5 C4 H4A 120.0
C3 C4 H4A 120.0
C4 C5 C6 119.89(12)
C4 C5 H5A 120.1
C6 C5 H5A 120.1
C5 C6 C7 120.17(12)
C5 C6 H6A 119.9
C7 C6 H6A 119.9
C6 C7 C2 120.30(12)
C6 C7 H7A 119.8
C2 C7 H7A 119.8
C9 C8 C13 119.68(11)
C9 C8 N1 119.36(10)
C13 C8 N1 120.71(11)
C10 C9 C8 119.53(12)
C10 C9 C14 120.14(12)
C8 C9 C14 120.31(12)
C11 C10 C9 121.45(13)
C11 C10 H10A 119.3
C9 C10 H10A 119.3
C12 C11 C10 118.04(12)
C12 C11 C15 120.73(13)
C10 C11 C15 121.23(13)
C11 C12 C13 122.21(12)
C11 C12 H12A 118.9
C13 C12 H12A 118.9
C12 C13 C8 118.95(12)
C12 C13 C16 120.43(11)
C8 C13 C16 120.57(11)
C9 C14 H14A 109.5
C9 C14 H14B 109.5
C9 C14 H14C 109.5
C9 C14 H14D 109.5
C9 C14 H14E 109.5
H14D C14 H14E 109.5
C9 C14 H14F 109.5
H14D C14 H14F 109.5
H14E C14 H14F 109.5
C11 C15 H15A 109.5
C11 C15 H15B 109.5
H15A C15 H15B 109.5
C11 C15 H15C 109.5
H15A C15 H15C 109.5
H15B C15 H15C 109.5
C13 C16 H16A 109.5
C13 C16 H16B 109.5
H16A C16 H16B 109.5
C13 C16 H16C 109.5
H16A C16 H16C 109.5
H16B C16 H16C 109.5
C18 C17 C22 119.71(11)
C18 C17 N2 119.66(11)
C22 C17 N2 120.56(11)
C19 C18 C17 118.89(12)
C19 C18 C23 120.08(12)
C17 C18 C23 121.01(11)
C20 C19 C18 122.23(13)
C20 C19 H19A 118.9
C18 C19 H19A 118.9
C21 C20 C19 117.97(13)
C21 C20 C24 121.19(15)
C19 C20 C24 120.79(15)
C20 C21 C22 122.16(13)
C20 C21 H21A 118.9
C22 C21 H21A 118.9
C21 C22 C17 119.00(12)
C21 C22 C25 119.39(12)
C17 C22 C25 121.61(11)
C18 C23 H23A 109.5
C18 C23 H23B 109.5
C18 C23 H23C 109.5
C18 C23 H23D 109.5
C18 C23 H23E 109.5
H23D C23 H23E 109.5
C18 C23 H23F 109.5
H23D C23 H23F 109.5
H23E C23 H23F 109.5
C20 C24 H24A 109.5
C20 C24 H24B 109.5
C20 C24 H24C 109.5
C20 C24 H24D 109.5
C20 C24 H24E 109.5
H24D C24 H24E 109.5
C20 C24 H24F 109.5
H24D C24 H24F 109.5
H24E C24 H24F 109.5
C22 C25 H25A 109.5
C22 C25 H25B 109.5
H25A C25 H25B 109.5
C22 C25 H25C 109.5
H25A C25 H25C 109.5
H25B C25 H25C 109.5
C26 N3 C33 123.39(10)
C26 N3 Mg1 90.19(7)
C33 N3 Mg1 143.11(8)
C26 N4 C42 122.18(10)
C26 N4 Mg1 91.10(7)
C42 N4 Mg1 145.74(8)
N3 C26 N4 114.51(10)
N3 C26 C27 122.71(11)
N4 C26 C27 122.75(11)
N3 C26 Mg1 57.86(6)
N4 C26 Mg1 56.81(6)
C27 C26 Mg1 174.73(9)
C28 C27 C32 118.83(12)
C28 C27 C26 120.58(11)
C32 C27 C26 120.57(11)
C27 C28 C29 120.40(13)
C27 C28 H28A 119.8
C29 C28 H28A 119.8
C30 C29 C28 120.28(14)
C30 C29 H29A 119.9
C28 C29 H29A 119.9
C31 C30 C29 119.86(13)
C31 C30 H30A 120.1
C29 C30 H30A 120.1
C30 C31 C32 120.27(12)
C30 C31 H31A 119.9
C32 C31 H31A 119.9
C31 C32 C27 120.35(12)
C31 C32 H32A 119.8
C27 C32 H32A 119.8
C34 C33 C38 119.80(12)
C34 C33 N3 122.19(11)
C38 C33 N3 117.87(12)
C35 C34 C33 118.77(13)
C35 C34 C39 119.13(13)
C33 C34 C39 122.10(12)
C36 C35 C34 122.28(14)
C36 C35 H35A 118.9
C34 C35 H35A 118.9
C37 C36 C35 118.01(13)
C37 C36 C40 121.09(16)
C35 C36 C40 120.90(17)
C36 C37 C38 122.05(14)
C36 C37 H37A 119.0
C38 C37 H37A 119.0
C37 C38 C33 119.07(14)
C37 C38 C41 120.36(13)
C33 C38 C41 120.55(12)
C34 C39 H39A 109.5
C34 C39 H39B 109.5
H39A C39 H39B 109.5
C34 C39 H39C 109.5
H39A C39 H39C 109.5
H39B C39 H39C 109.5
C36 C40 H40A 109.5
C36 C40 H40B 109.5
C36 C40 H40C 109.5
C36 C40 H40D 109.5
C36 C40 H40E 109.5
H40D C40 H40E 109.4
C36 C40 H40F 109.5
H40D C40 H40F 109.5
H40E C40 H40F 109.5
C38 C41 H41A 109.5
C38 C41 H41B 109.5
H41A C41 H41B 109.5
C38 C41 H41C 109.5
H41A C41 H41C 109.5
H41B C41 H41C 109.5
C43 C42 C47 119.27(12)
C43 C42 N4 122.21(12)
C47 C42 N4 118.43(11)
C44 C43 C42 118.83(13)
C44 C43 C48 119.35(13)
C42 C43 C48 121.82(12)
C45 C44 C43 122.74(14)
C45 C44 H44A 118.6
C43 C44 H44A 118.6
C44 C45 C46 117.61(13)
C44 C45 C49 121.56(15)
C46 C45 C49 120.83(16)
C47 C46 C45 121.67(14)
C47 C46 H46A 119.2
C45 C46 H46A 119.2
C46 C47 C42 119.77(12)
C46 C47 C50 120.20(12)
C42 C47 C50 120.03(11)
C43 C48 H48A 109.5
C43 C48 H48B 109.5
H48A C48 H48B 109.5
C43 C48 H48C 109.5
H48A C48 H48C 109.5
H48B C48 H48C 109.5
C45 C49 H49A 109.5
C45 C49 H49B 109.5
C45 C49 H49C 109.5
C45 C49 H49D 109.5
C45 C49 H49E 109.5
H49D C49 H49E 109.5
C45 C49 H49F 109.5
H49D C49 H49F 109.5
H49E C49 H49F 109.5
C47 C50 H50A 109.5
C47 C50 H50B 109.5
H50A C50 H50B 109.5
C47 C50 H50C 109.5
H50A C50 H50C 109.5
H50B C50 H50C 109.5
C51 O1 C54 109.89(9)
C51 O1 Mg1 125.03(7)
C54 O1 Mg1 124.95(7)
O1 C51 C52 104.92(10)
O1 C51 H51A 110.8
C52 C51 H51A 110.8
O1 C51 H51B 110.8
C52 C51 H51B 110.8
H51A C51 H51B 108.8
C51 C52 C53 102.55(11)
C51 C52 H52A 111.3
C53 C52 H52A 111.3
C51 C52 H52B 111.3
C53 C52 H52B 111.3
H52A C52 H52B 109.2
C54 C53 C52 101.88(11)
C54 C53 H53A 111.4
C52 C53 H53A 111.4
C54 C53 H53B 111.4
C52 C53 H53B 111.4
H53A C53 H53B 109.3
O1 C54 C53 105.23(11)
O1 C54 H54A 110.7
C53 C54 H54A 110.7
O1 C54 H54B 110.7
C53 C54 H54B 110.7
H54A C54 H54B 108.8

loop_
_geom_bond_atom_site_label_1
_geom_bond_atom_site_label_2
_geom_bond_distance
Mg1 O1 2.0568(9)
Mg1 N4 2.1048(11)
Mg1 N1 2.1081(10)
Mg1 N2 2.1209(10)
Mg1 N3 2.1291(11)
Mg1 C1 2.5103(12)
Mg1 C26 2.5146(12)
N1 C1 1.3305(15)
N1 C8 1.4208(15)
N2 C1 1.3341(15)
N2 C17 1.4188(15)
C1 C2 1.4997(16)
C2 C3 1.3910(17)
C2 C7 1.3930(17)
C3 C4 1.3892(18)
C3 H3A 0.9500
C4 C5 1.380(2)
C4 H4A 0.9500
C5 C6 1.387(2)
C5 H5A 0.9500
C6 C7 1.3906(19)
C6 H6A 0.9500
C7 H7A 0.9500
C8 C9 1.3961(17)
C8 C13 1.4010(17)
C9 C10 1.3945(18)
C9 C14 1.5059(19)
C10 C11 1.388(2)
C10 H10A 0.9500
C11 C12 1.383(2)
C11 C15 1.5100(18)
C12 C13 1.3908(18)
C12 H12A 0.9500
C13 C16 1.5039(18)
C14 H14A 0.9800
C14 H14B 0.9800
C14 H14C 0.9800
C14 H14D 0.9799
C14 H14E 0.9800
C14 H14F 0.9800
C15 H15A 0.9800
C15 H15B 0.9800
C15 H15C 0.9800
C16 H16A 0.9800
C16 H16B 0.9800
C16 H16C 0.9800
C17 C18 1.4014(17)
C17 C22 1.4107(17)
C18 C19 1.3933(19)
C18 C23 1.5059(18)
C19 C20 1.390(2)
C19 H19A 0.9500
C20 C21 1.381(2)
C20 C24 1.508(2)
C21 C22 1.3924(19)
C21 H21A 0.9500
C22 C25 1.5085(18)
C23 H23A 0.9800
C23 H23B 0.9800
C23 H23C 0.9800
C23 H23D 0.9799
C23 H23E 0.9802
C23 H23F 0.9800
C24 H24A 0.9800
C24 H24B 0.9800
C24 H24C 0.9800
C24 H24D 0.9800
C24 H24E 0.9799
C24 H24F 0.9798
C25 H25A 0.9800
C25 H25B 0.9800
C25 H25C 0.9800
N3 C26 1.3307(16)
N3 C33 1.4168(16)
N4 C26 1.3360(16)
N4 C42 1.4187(16)
C26 C27 1.4971(16)
C27 C28 1.3880(19)
C27 C32 1.3951(17)
C28 C29 1.3883(19)
C28 H28A 0.9500
C29 C30 1.382(2)
C29 H29A 0.9500
C30 C31 1.376(2)
C30 H30A 0.9500
C31 C32 1.3892(18)
C31 H31A 0.9500
C32 H32A 0.9500
C33 C34 1.4005(19)
C33 C38 1.4125(18)
C34 C35 1.3973(19)
C34 C39 1.5046(19)
C35 C36 1.390(2)
C35 H35A 0.9500
C36 C37 1.383(2)
C36 C40 1.516(2)
C37 C38 1.393(2)
C37 H37A 0.9500
C38 C41 1.498(2)
C39 H39A 0.9800
C39 H39B 0.9800
C39 H39C 0.9800
C40 H40A 0.9800
C40 H40B 0.9800
C40 H40C 0.9800
C40 H40D 0.9801
C40 H40E 0.9799
C40 H40F 0.9800
C41 H41A 0.9800
C41 H41B 0.9800
C41 H41C 0.9800
C42 C43 1.4053(19)
C42 C47 1.4057(19)
C43 C44 1.393(2)
C43 C48 1.509(2)
C44 C45 1.386(2)
C44 H44A 0.9500
C45 C46 1.392(2)
C45 C49 1.515(2)
C46 C47 1.3915(18)
C46 H46A 0.9500
C47 C50 1.5036(19)
C48 H48A 0.9800
C48 H48B 0.9800
C48 H48C 0.9800
C49 H49A 0.9800
C49 H49B 0.9800
C49 H49C 0.9800
C49 H49D 0.9803
C49 H49E 0.9798
C49 H49F 0.9800
C50 H50A 0.9800
C50 H50B 0.9800
C50 H50C 0.9800
O1 C51 1.4519(15)
O1 C54 1.4540(15)
C51 C52 1.5148(18)
C51 H51A 0.9900
C51 H51B 0.9900
C52 C53 1.522(2)
C52 H52A 0.9900
C52 H52B 0.9900
C53 C54 1.5149(19)
C53 H53A 0.9900
C53 H53B 0.9900
C54 H54A 0.9900
C54 H54B 0.9900

loop_
_geom_torsion_atom_site_label_1
_geom_torsion_atom_site_label_2
_geom_torsion_atom_site_label_3
_geom_torsion_atom_site_label_4
_geom_torsion
O1 Mg1 N1 C1 88.66(7)
N4 Mg1 N1 C1 -90.76(8)
N2 Mg1 N1 C1 2.26(6)
N3 Mg1 N1 C1 -165.58(7)
C26 Mg1 N1 C1 -135.74(7)
O1 Mg1 N1 C8 -114.77(13)
N4 Mg1 N1 C8 65.81(15)
N2 Mg1 N1 C8 158.82(14)
N3 Mg1 N1 C8 -9.02(15)
C1 Mg1 N1 C8 156.57(17)
C26 Mg1 N1 C8 20.82(16)
O1 Mg1 N2 C1 -112.77(7)
N4 Mg1 N2 C1 130.91(7)
N1 Mg1 N2 C1 -2.25(6)
N3 Mg1 N2 C1 70.6(2)
C26 Mg1 N2 C1 123.50(8)
O1 Mg1 N2 C17 50.09(15)
N4 Mg1 N2 C17 -66.23(15)
N1 Mg1 N2 C17 160.61(16)
N3 Mg1 N2 C17 -126.6(2)
C1 Mg1 N2 C17 162.86(18)
C26 Mg1 N2 C17 -73.64(16)
C8 N1 C1 N2 -167.88(10)
Mg1 N1 C1 N2 -3.55(10)
C8 N1 C1 C2 10.31(17)
Mg1 N1 C1 C2 174.64(10)
C8 N1 C1 Mg1 -164.33(12)
C17 N2 C1 N1 -165.69(10)
Mg1 N2 C1 N1 3.53(10)
C17 N2 C1 C2 16.06(16)
Mg1 N2 C1 C2 -174.72(9)
C17 N2 C1 Mg1 -169.22(12)
O1 Mg1 C1 N1 -102.62(7)
N4 Mg1 C1 N1 119.00(7)
N2 Mg1 C1 N1 -176.18(11)
N3 Mg1 C1 N1 22.28(10)
C26 Mg1 C1 N1 79.29(10)
O1 Mg1 C1 N2 73.56(7)
N4 Mg1 C1 N2 -64.82(8)
N1 Mg1 C1 N2 176.18(11)
N3 Mg1 C1 N2 -161.54(8)
C26 Mg1 C1 N2 -104.53(9)
N1 C1 C2 C3 -125.66(12)
N2 C1 C2 C3 52.42(15)
N1 C1 C2 C7 56.21(16)
N2 C1 C2 C7 -125.71(13)
C7 C2 C3 C4 0.07(18)
C1 C2 C3 C4 -178.12(11)
C2 C3 C4 C5 1.94(19)
C3 C4 C5 C6 -1.9(2)
C4 C5 C6 C7 -0.2(2)
C5 C6 C7 C2 2.3(2)
C3 C2 C7 C6 -2.16(18)
C1 C2 C7 C6 175.97(12)
C1 N1 C8 C9 -110.75(13)
Mg1 N1 C8 C9 96.99(16)
C1 N1 C8 C13 75.06(15)
Mg1 N1 C8 C13 -77.20(17)
C13 C8 C9 C10 -3.31(19)
N1 C8 C9 C10 -177.57(12)
C13 C8 C9 C14 175.36(14)
N1 C8 C9 C14 1.1(2)
C8 C9 C10 C11 0.3(2)
C14 C9 C10 C11 -178.39(15)
C9 C10 C11 C12 2.4(2)
C9 C10 C11 C15 -178.02(14)
C10 C11 C12 C13 -2.1(2)
C15 C11 C12 C13 178.29(13)
C11 C12 C13 C8 -0.83(19)
C11 C12 C13 C16 176.55(12)
C9 C8 C13 C12 3.57(18)
N1 C8 C13 C12 177.75(11)
C9 C8 C13 C16 -173.80(12)
N1 C8 C13 C16 0.38(17)
C1 N2 C17 C18 -115.12(13)
Mg1 N2 C17 C18 85.00(17)
C1 N2 C17 C22 67.97(15)
Mg1 N2 C17 C22 -91.91(17)
C22 C17 C18 C19 -2.24(19)
N2 C17 C18 C19 -179.18(12)
C22 C17 C18 C23 179.28(12)
N2 C17 C18 C23 2.34(18)
C17 C18 C19 C20 0.6(2)
C23 C18 C19 C20 179.10(15)
C18 C19 C20 C21 0.9(3)
C18 C19 C20 C24 178.64(18)
C19 C20 C21 C22 -0.8(2)
C24 C20 C21 C22 -178.50(18)
C20 C21 C22 C17 -0.8(2)
C20 C21 C22 C25 179.18(14)
C18 C17 C22 C21 2.36(19)
N2 C17 C22 C21 179.27(12)
C18 C17 C22 C25 -177.66(11)
N2 C17 C22 C25 -0.75(18)
O1 Mg1 N3 C26 -108.94(7)
N4 Mg1 N3 C26 2.84(7)
N1 Mg1 N3 C26 135.58(7)
N2 Mg1 N3 C26 67.7(2)
C1 Mg1 N3 C26 123.07(8)
O1 Mg1 N3 C33 48.16(15)
N4 Mg1 N3 C33 159.95(15)
N1 Mg1 N3 C33 -67.31(15)
N2 Mg1 N3 C33 -135.2(2)
C1 Mg1 N3 C33 -79.82(16)
C26 Mg1 N3 C33 157.11(18)
O1 Mg1 N4 C26 82.74(8)
N1 Mg1 N4 C26 -97.84(9)
N2 Mg1 N4 C26 -171.43(7)
N3 Mg1 N4 C26 -2.83(7)
C1 Mg1 N4 C26 -140.51(7)
O1 Mg1 N4 C42 -110.23(15)
N1 Mg1 N4 C42 69.18(17)
N2 Mg1 N4 C42 -4.40(16)
N3 Mg1 N4 C42 164.19(16)
C1 Mg1 N4 C42 26.51(17)
C26 Mg1 N4 C42 167.03(19)
C33 N3 C26 N4 -168.19(11)
Mg1 N3 C26 N4 -4.43(11)
C33 N3 C26 C27 10.03(18)
Mg1 N3 C26 C27 173.79(11)
C33 N3 C26 Mg1 -163.76(13)
C42 N4 C26 N3 -166.93(11)
Mg1 N4 C26 N3 4.48(11)
C42 N4 C26 C27 14.85(18)
Mg1 N4 C26 C27 -173.74(11)
C42 N4 C26 Mg1 -171.41(13)
O1 Mg1 C26 N3 76.80(8)
N4 Mg1 C26 N3 -175.19(12)
N1 Mg1 C26 N3 -60.70(9)
N2 Mg1 C26 N3 -162.04(8)
C1 Mg1 C26 N3 -105.09(10)
O1 Mg1 C26 N4 -108.02(8)
N1 Mg1 C26 N4 114.48(8)
N2 Mg1 C26 N4 13.14(11)
N3 Mg1 C26 N4 175.19(12)
C1 Mg1 C26 N4 70.10(11)
N3 C26 C27 C28 -134.74(14)
N4 C26 C27 C28 43.33(19)
N3 C26 C27 C32 43.75(18)
N4 C26 C27 C32 -138.18(13)
C32 C27 C28 C29 -0.3(2)
C26 C27 C28 C29 178.17(14)
C27 C28 C29 C30 1.0(3)
C28 C29 C30 C31 -0.9(3)
C29 C30 C31 C32 0.0(2)
C30 C31 C32 C27 0.6(2)
C28 C27 C32 C31 -0.5(2)
C26 C27 C32 C31 -178.98(12)
C26 N3 C33 C34 63.82(16)
Mg1 N3 C33 C34 -88.41(17)
C26 N3 C33 C38 -120.56(13)
Mg1 N3 C33 C38 87.20(16)
C38 C33 C34 C35 1.72(17)
N3 C33 C34 C35 177.26(11)
C38 C33 C34 C39 -177.49(11)
N3 C33 C34 C39 -1.95(18)
C33 C34 C35 C36 -1.4(2)
C39 C34 C35 C36 177.80(12)
C34 C35 C36 C37 0.5(2)
C34 C35 C36 C40 -178.87(15)
C35 C36 C37 C38 0.2(2)
C40 C36 C37 C38 179.55(15)
C36 C37 C38 C33 0.1(2)
C36 C37 C38 C41 178.37(14)
C34 C33 C38 C37 -1.08(18)
N3 C33 C38 C37 -176.81(11)
C34 C33 C38 C41 -179.35(12)
N3 C33 C38 C41 4.92(17)
C26 N4 C42 C43 62.27(18)
Mg1 N4 C42 C43 -102.35(16)
C26 N4 C42 C47 -121.34(13)
Mg1 N4 C42 C47 74.04(19)
C47 C42 C43 C44 3.6(2)
N4 C42 C43 C44 179.93(12)
C47 C42 C43 C48 -175.81(13)
N4 C42 C43 C48 0.6(2)
C42 C43 C44 C45 -1.3(2)
C48 C43 C44 C45 178.13(15)
C43 C44 C45 C46 -1.4(2)
C43 C44 C45 C49 178.63(16)
C44 C45 C46 C47 1.7(2)
C49 C45 C46 C47 -178.32(15)
C45 C46 C47 C42 0.6(2)
C45 C46 C47 C50 -179.42(14)
C43 C42 C47 C46 -3.3(2)
N4 C42 C47 C46 -179.78(12)
C43 C42 C47 C50 176.78(13)
N4 C42 C47 C50 0.28(18)
N4 Mg1 O1 C51 60.20(10)
N1 Mg1 O1 C51 -119.38(9)
N2 Mg1 O1 C51 -54.89(10)
N3 Mg1 O1 C51 124.42(9)
C1 Mg1 O1 C51 -85.73(10)
C26 Mg1 O1 C51 93.23(10)
N4 Mg1 O1 C54 -124.46(9)
N1 Mg1 O1 C54 55.96(10)
N2 Mg1 O1 C54 120.45(9)
N3 Mg1 O1 C54 -60.24(10)
C1 Mg1 O1 C54 89.61(10)
C26 Mg1 O1 C54 -91.43(10)
C54 O1 C51 C52 -12.20(14)
Mg1 O1 C51 C52 163.74(8)
O1 C51 C52 C53 32.02(14)
C51 C52 C53 C54 -39.09(14)
C51 O1 C54 C53 -12.83(14)
Mg1 O1 C54 C53 171.23(8)
C52 C53 C54 O1 32.23(13)

loop_
_platon_squeeze_void_nr
_platon_squeeze_void_average_x
_platon_squeeze_void_average_y
_platon_squeeze_void_average_z
_platon_squeeze_void_volume
_platon_squeeze_void_count_electrons
_platon_squeeze_void_content
1 -0.005 0.000 0.000 418 89 '2(C4 H8 O)'
2 -0.030 0.500 0.500 418 89 '2(C4 H8 O)'
3 0.333 0.201 0.393 7 0 ' '
4 0.333 0.299 0.893 7 0 ' '
5 0.667 0.701 0.107 7 0 ' '
6 0.667 0.799 0.607 7 0 ' '
